data_1521738
loop_
_publ_author_name
'Peng, J.'
'Liu, J.'
'Wang, E.-B.'
'Jia, H.-Q.'
'Xin, M.-H.'
'Lin, Y.-H.'
'Xing, Y.'

_publ_section_title
;
 Crystal structure of mixed sodium-potassium paradodecatungstate 6-hydrate
;
_journal_name_full 'Jiegon Huaxue'
_journal_page_first 239
_journal_page_last 244
_journal_volume 18
_journal_year 1999
_chemical_formula_sum 'H14 K7 Na3 O48 W12'
_chemical_name_systematic 'K7 Na3 (H2 W12 O42) (H2 O)6'
_space_group_IT_number 2
_symmetry_space_group_name_Hall '-P 1'
_symmetry_space_group_name_H-M 'P -1'
_cell_angle_alpha 77.13
_cell_angle_beta 82.92
_cell_angle_gamma 89.65
_cell_formula_units_Z 2
_cell_length_a 11.755
_cell_length_b 13.0493
_cell_length_c 16.289
_cell_volume 2416.710
_citation_journal_id_ASTM JHUADF
_cod_data_source_file Peng_JHUADF_1999_116.cif
_cod_data_source_block H14K7Na3O48W12
_cod_original_cell_volume 2416.71
_cod_database_code 1521738

loop_
_symmetry_equiv_pos_as_xyz
x,y,z
-x,-y,-z

loop_
_atom_site_label
_atom_site_type_symbol
_atom_site_fract_x
_atom_site_fract_y
_atom_site_fract_z
_atom_site_occupancy
_atom_site_U_iso_or_equiv
O43 O-2 0.7393 0.0398 0.1336 1 0.0
W7 W+6 0.7703 0.1311 0.6499 1 0.0
O23 O-2 0.313 0.1845 0.104 1 0.0
O13 O-2 0.8101 0.6365 0.8113 1 0.0
O18 O-2 0.6161 0.2682 0.0871 1 0.0
O44 O-2 0.6871 0.4954 0.6505 1 0.0
O2 O-2 0.2635 0.3143 0.8837 1 0.0
K2 K+1 0.9966 0.7487 0.1253 1 0.0
O31 O-2 0.0849 0.4418 0.9 1 0.0
O30 O-2 0.8721 0.2063 0.5223 1 0.0
Na2 Na+1 0.1449 0.044 -0.1309 1 0.0
Na1 Na+1 0.3945 0.9085 0.0974 1 0.0
O7 O-2 0.9619 0.643 0.562 1 0.0
O46 O-2 0.1241 0.6269 0.2417 1 0.0
W2 W+6 0.7681 0.954 0.4979 1 0.0
W1 W+6 0.9199 0.8884 0.3316 1 0.0
O9 O-2 0.7464 0.6045 -0.0122 1 0.0
O1 O-2 0.9425 0.7729 0.4026 1 0.0
O25 O-2 0.1191 0.1939 0.0224 1 0.0
O38 O-2 0.5207 0.077 0.079 1 0.0
O27 O-2 0.8443 0.2398 0.0193 1 0.0
W10 W+6 0.7075 0.2365 0.4588 1 0.0
O35 O-2 0.7429 0.1547 0.2588 1 0.0
W11 W+6 0.9758 0.7758 0.5256 1 0.0
W5 W+6 0.4735 0.1939 0.1111 1 0.0
W8 W+6 0.7399 0.3303 0.0063 1 0.0
O5 O-2 0.6028 0.4417 -0.0163 1 0.0
O3 O-2 0.6951 0.362 0.4858 1 0.0
O8 O-2 0.7794 0.0891 0.426 1 0.0
W6 W+6 0.5307 0.3664 0.8842 1 0.0
O36 O-2 0.6573 0.149 0.5691 1 0.0
O4 O-2 0.7546 0.2545 0.6796 1 0.0
O42 O-2 0.0862 0.903 0.3079 1 0.0
O28 O-2 0.8147 0.8174 0.5329 1 0.0
O10 O-2 0.8842 0.8457 0.2429 1 0.0
O22 O-2 0.4114 0.4595 0.8789 1 0.0
O12 O-2 0.678 0.0579 0.731 1 0.0
O45 O-2 0.8735 0.5681 0.392 1 0.0
K7 K+1 0.9733 0.44 0.2782 1 0.0
O34 O-2 0.0052 0.8252 0.6176 1 0.0
O47 O-2 0.1572 0.9066 0.131 1 0.0
O39 O-2 0.6247 0.931 0.5177 1 0.0
O32 O-2 0.953 0.2513 0.2201 1 0.0
O19 O-2 0.2479 0.4913 0.7686 1 0.0
O48 O-2 0.9747 0.0379 0.0713 1 0.0
O11 O-2 0.302 0.1023 -0.0383 1 0.0
K6 K+1 0.4588 0.9763 0.641 1 0.0
O17 O-2 0.81 0.4393 -0.0709 1 0.0
W4 W+6 0.2679 0.216 -0.0094 1 0.0
O26 O-2 0.8142 0.9932 0.5849 1 0.0
W3 W+6 0.8643 0.1697 0.3004 1 0.0
O33 O-2 0.241 0.5863 -0.0927 1 0.0
O37 O-2 0.9303 0.0437 0.2918 1 0.0
K5 K+1 0.8661 0.4318 0.5622 1 0.0
O20 O-2 0.8052 0.2719 0.3583 1 0.0
O29 O-2 0.5189 0.3046 0.8056 1 0.0
W9 W+6 0.231 0.4568 0.8799 1 0.0
O24 O-2 0.6449 0.4606 0.8308 1 0.0
Na3 Na+1 0.8133 0.8507 0.7377 1 0.0
O6 O-2 0.9638 0.9365 0.4513 1 0.0
K4 K+1 0.5362 0.3333 0.6327 1 0.0
O40 O-2 0.6695 0.2827 -0.0769 1 0.0
W12 W+6 0.7064 0.5672 0.8899 1 0.0
O16 O-2 0.4503 0.2752 -0.0204 1 0.0
O14 O-2 0.5828 0.6455 0.8842 1 0.0
K3 K+1 0.4141 0.6643 0.756 1 0.0
K1 K+1 0.9874 0.6289 -0.0716 1 0.0
O41 O-2 0.5862 0.2216 0.4127 1 0.0
O15 O-2 0.7861 0.9208 0.3805 1 0.0
O21 O-2 0.4589 0.1631 0.2183 1 0.0
